data_4036281
loop_
_publ_author_name
'Yoshimatsu, Mitsuhiro'
'Tanaka, Miki'
'Fujimura, Yu'
'Ito, Yukiteru'
'Goto, Yusuke'
'Kobayashi, Yuka'
'Wasada, Hiroaki'
'Hatae, Noriyuki'
'Tanabe, Genzoh'
'Muraoka, Osamu'

_publ_section_title
;
 Synthesis of Azepines via a [6 + 1] Annulation of Ynenitriles with
 Reformatsky Reagents.
;
_journal_issue 19
_journal_name_full 'The Journal of organic chemistry'
_journal_page_first 9480
_journal_page_last 9494
_journal_paper_doi 10.1021/acs.joc.5b01397
_journal_volume 80
_journal_year 2015
_chemical_formula_moiety 'C20 H28 N2 O4 S '
_chemical_formula_sum 'C20 H28 N2 O4 S'
_chemical_formula_weight 392.51
_chemical_melting_point 409.6(5)
_space_group_IT_number 14
_space_group_name_Hall '-P 2ybc'
_space_group_name_H-M_alt 'P 1 21/c 1'
_symmetry_cell_setting monoclinic
_symmetry_Int_Tables_number 14
_symmetry_space_group_name_Hall '-P 2ybc'
_symmetry_space_group_name_H-M 'P 1 21/c 1'
_audit_creation_date 2003-09-19
_audit_creation_method 'by CrystalStructure 3.8'
_cell_angle_alpha 90.0000
_cell_angle_beta 107.4889(14)
_cell_angle_gamma 90.0000
_cell_formula_units_Z 4
_cell_length_a 12.9392(6)
_cell_length_b 8.2976(6)
_cell_length_c 19.8627(10)
_cell_measurement_reflns_used 16698
_cell_measurement_temperature 123.1
_cell_measurement_theta_max 27.5
_cell_measurement_theta_min 3.1
_cell_volume 2034.0(2)
_computing_cell_refinement PROCESS-AUTO
_computing_data_collection PROCESS-AUTO
_computing_data_reduction CrystalStructure
_computing_publication_material 'CrystalStructure 3.8'
_computing_structure_refinement CRYSTALS
_computing_structure_solution SIR97
_diffrn_detector_area_resol_mean 10.00
_diffrn_measured_fraction_theta_full 0.997
_diffrn_measured_fraction_theta_max 0.997
_diffrn_measurement_device_type 'Rigaku RAXIS-RAPID'
_diffrn_measurement_method \w
_diffrn_radiation_type 'Mo K\a'
_diffrn_radiation_wavelength 0.71075
_diffrn_reflns_av_R_equivalents 0.023
_diffrn_reflns_limit_h_max 16
_diffrn_reflns_limit_h_min -16
_diffrn_reflns_limit_k_max 10
_diffrn_reflns_limit_k_min -10
_diffrn_reflns_limit_l_max 23
_diffrn_reflns_limit_l_min -25
_diffrn_reflns_number 19542
_diffrn_reflns_theta_full 27.46
_diffrn_reflns_theta_max 27.46
_exptl_absorpt_coefficient_mu 0.186
_exptl_absorpt_correction_T_max 0.982
_exptl_absorpt_correction_T_min 0.690
_exptl_absorpt_correction_type multi-scan
_exptl_absorpt_process_details
;
    Higashi, T. (1995). Program for Absorption Correction.
    Rigaku Corporation, Tokyo, Japan.
;
_exptl_crystal_colour colorless
_exptl_crystal_density_diffrn 1.282
_exptl_crystal_density_method 'not measured'
_exptl_crystal_description prism
_exptl_crystal_F_000 840.00
_exptl_crystal_size_max 0.30
_exptl_crystal_size_mid 0.25
_exptl_crystal_size_min 0.10
_refine_diff_density_max 0.75
_refine_diff_density_min -0.74
_refine_ls_extinction_method none
_refine_ls_goodness_of_fit_ref 1.389
_refine_ls_hydrogen_treatment refall
_refine_ls_number_parameters 278
_refine_ls_number_reflns 4643
_refine_ls_R_factor_gt 0.0494
_refine_ls_shift/su_max 0.0000
_refine_ls_structure_factor_coef F
_refine_ls_weighting_details 'w = 1/[0.0010Fo^2^ + 3.0000\s(Fo^2^) + 0.5000]'
_refine_ls_weighting_scheme calc
_refine_ls_wR_factor_ref 0.0851
_reflns_number_gt 3940
_reflns_number_total 4643
_reflns_threshold_expression F^2^>2.0\s(F^2^)
_cod_data_source_file jo5b01397_si_001.cif
_cod_data_source_block General
_cod_depositor_comments
;
The following automatic conversions were performed:

data item '_chemical_melting_point' value '136-137 degree' was
changed to '409.6(5)' -- it was converted from degrees Celsius(C) to
Kelvins(K), the average value was taken and precision was estimated.

Automatic conversion script
Id: cif_fix_values 6909 2019-04-08 15:41:33Z antanas 
;
_cod_original_formula_sum 'C20 H28 N2 O4 S '
_cod_database_code 4036281

loop_
_symmetry_equiv_pos_site_id
_symmetry_equiv_pos_as_xyz
1 +X,+Y,+Z
2 -X,1/2+Y,1/2-Z
3 -X,-Y,-Z
4 +X,1/2-Y,1/2+Z

loop_
_atom_site_label
_atom_site_type_symbol
_atom_site_fract_x
_atom_site_fract_y
_atom_site_fract_z
_atom_site_U_iso_or_equiv
_atom_site_adp_type
_atom_site_occupancy
_atom_site_symmetry_multiplicity
_atom_site_calc_flag
_atom_site_refinement_flags
S(1) S 0.57865(4) -0.12424(7) 0.90793(3) 0.01331(14) Uani 1.00 1 d .
O(1) O 0.90792(13) -0.2243(2) 1.17286(9) 0.0196(4) Uani 1.00 1 d .
O(2) O 1.05969(13) -0.2115(2) 1.13751(9) 0.0171(4) Uani 1.00 1 d .
O(3) O 0.46387(13) -0.1189(2) 0.89766(9) 0.0189(4) Uani 1.00 1 d .
O(4) O 0.64069(14) -0.2615(2) 0.94146(9) 0.0187(4) Uani 1.00 1 d .
N(1) N 0.62948(16) 0.0333(2) 0.95524(10) 0.0140(4) Uani 1.00 1 d .
N(2) N 0.73617(18) -0.0498(3) 1.09394(11) 0.0185(5) Uani 1.00 1 d .
C(1) C 0.57130(19) 0.1897(3) 0.93878(13) 0.0170(5) Uani 1.00 1 d .
C(2) C 0.6605(2) 0.3072(3) 0.96859(12) 0.0166(5) Uani 1.00 1 d .
C(3) C 0.75730(19) 0.2380(3) 0.99214(12) 0.0146(5) Uani 1.00 1 d .
C(4) C 0.74860(18) 0.0560(3) 0.98268(12) 0.0136(5) Uani 1.00 1 d .
C(5) C 0.79881(19) -0.0373(3) 1.05068(12) 0.0138(5) Uani 1.00 1 d .
C(6) C 0.90141(19) -0.0943(3) 1.06565(12) 0.0154(5) Uani 1.00 1 d .
C(7) C 0.95327(18) -0.1806(3) 1.13014(12) 0.0151(5) Uani 1.00 1 d .
C(8) C 1.1255(2) -0.3107(3) 1.19702(13) 0.0190(6) Uani 1.00 1 d .
C(9) C 1.0845(2) -0.4834(3) 1.18715(15) 0.0264(7) Uani 1.00 1 d .
C(10) C 1.2390(2) -0.2996(3) 1.18902(14) 0.0259(7) Uani 1.00 1 d .
C(11) C 1.1259(2) -0.2395(4) 1.26801(14) 0.0264(7) Uani 1.00 1 d .
C(12) C 0.86635(19) 0.3160(3) 1.02140(14) 0.0191(6) Uani 1.00 1 d .
C(13) C 0.8629(2) 0.4994(3) 1.01682(15) 0.0232(6) Uani 1.00 1 d .
C(14) C 0.59781(18) -0.1009(3) 0.82405(12) 0.0139(5) Uani 1.00 1 d .
C(15) C 0.6906(2) -0.1636(3) 0.81134(13) 0.0177(5) Uani 1.00 1 d .
C(16) C 0.7053(2) -0.1405(3) 0.74535(14) 0.0207(6) Uani 1.00 1 d .
C(17) C 0.6286(2) -0.0575(3) 0.69205(13) 0.0200(6) Uani 1.00 1 d .
C(18) C 0.5356(2) 0.0014(3) 0.70569(13) 0.0196(6) Uani 1.00 1 d .
C(19) C 0.52004(19) -0.0190(3) 0.77131(12) 0.0161(5) Uani 1.00 1 d .
C(20) C 0.6457(2) -0.0277(3) 0.62122(14) 0.0282(7) Uani 1.00 1 d .
H(1) H 1.0294 -0.4970 1.2093 0.032 Uiso 1.00 1 c R
H(2) H 1.1425 -0.5552 1.2077 0.032 Uiso 1.00 1 c R
H(3) H 1.0556 -0.5057 1.1382 0.032 Uiso 1.00 1 c R
H(4) H 1.1846 -0.1663 1.2840 0.032 Uiso 1.00 1 c R
H(5) H 1.1336 -0.3241 1.3014 0.032 Uiso 1.00 1 c R
H(6) H 1.0596 -0.1844 1.2628 0.032 Uiso 1.00 1 c R
H(7) H 0.6828 0.0715 0.6224 0.036 Uiso 1.00 1 c R
H(8) H 0.5777 -0.0233 0.5856 0.036 Uiso 1.00 1 c R
H(9) H 0.6878 -0.1131 0.6112 0.037 Uiso 1.00 1 c R
H(10) H 1.2488 -0.3851 1.1597 0.032 Uiso 1.00 1 c R
H(11) H 1.2918 -0.3077 1.2340 0.032 Uiso 1.00 1 c R
H(12) H 1.2468 -0.1993 1.1680 0.032 Uiso 1.00 1 c R
H(13) H 0.8721 0.5322 0.9732 0.029 Uiso 1.00 1 c R
H(14) H 0.9193 0.5438 1.0546 0.029 Uiso 1.00 1 c R
H(15) H 0.7949 0.5365 1.0196 0.029 Uiso 1.00 1 c R
H(16) H 0.5403 0.2038 0.8893 0.020 Uiso 1.00 1 c R
H(17) H 0.5162 0.1981 0.9612 0.020 Uiso 1.00 1 c R
H(18) H 0.8952 0.2864 1.0696 0.022 Uiso 1.00 1 c R
H(19) H 0.9125 0.2772 0.9958 0.022 Uiso 1.00 1 c R
H(20) H 0.7812 0.0237 0.9479 0.016 Uiso 1.00 1 c R
H(21) H 0.6492 0.4200 0.9705 0.020 Uiso 1.00 1 c R
H(22) H 0.7429 -0.2209 0.8473 0.021 Uiso 1.00 1 c R
H(23) H 0.7684 -0.1819 0.7364 0.026 Uiso 1.00 1 c R
H(24) H 0.4820 0.0554 0.6694 0.023 Uiso 1.00 1 c R
H(25) H 0.4571 0.0227 0.7803 0.019 Uiso 1.00 1 c R
H(26) H 0.9405 -0.0765 1.0328 0.018 Uiso 1.00 1 c R
H(27) H 0.678(2) -0.007(4) 1.0844(15) 0.021(7) Uiso 1.00 1 c .
H(28) H 0.766(2) -0.110(4) 1.1303(16) 0.025(8) Uiso 1.00 1 c .

loop_
_atom_site_aniso_label
_atom_site_aniso_U_11
_atom_site_aniso_U_22
_atom_site_aniso_U_33
_atom_site_aniso_U_12
_atom_site_aniso_U_13
_atom_site_aniso_U_23
S(1) 0.0136(2) 0.0135(3) 0.0127(2) -0.0006(2) 0.0038(2) 0.0000(2)
O(1) 0.0173(8) 0.0250(10) 0.0167(8) 0.0014(7) 0.0056(7) 0.0037(7)
O(2) 0.0134(7) 0.0203(10) 0.0175(8) 0.0034(7) 0.0045(6) 0.0057(7)
O(3) 0.0152(8) 0.0232(10) 0.0188(8) -0.0029(7) 0.0061(6) -0.0022(7)
O(4) 0.0231(8) 0.0141(9) 0.0175(8) 0.0015(7) 0.0036(7) 0.0019(7)
N(1) 0.0132(9) 0.0135(10) 0.0137(8) 0.0018(7) 0.0015(7) -0.0007(7)
N(2) 0.0144(10) 0.0266(13) 0.0152(10) 0.0051(9) 0.0057(8) 0.0041(9)
C(1) 0.0170(11) 0.0158(12) 0.0181(11) 0.0053(9) 0.0050(9) 0.0009(9)
C(2) 0.0221(11) 0.0132(12) 0.0152(10) 0.0016(9) 0.0067(9) -0.0001(9)
C(3) 0.0179(11) 0.0137(12) 0.0130(10) -0.0013(9) 0.0059(9) 0.0003(9)
C(4) 0.0132(10) 0.0148(12) 0.0125(10) 0.0008(9) 0.0035(8) -0.0003(9)
C(5) 0.0166(11) 0.0115(12) 0.0127(10) -0.0016(9) 0.0036(9) -0.0019(8)
C(6) 0.0159(11) 0.0151(12) 0.0156(10) 0.0010(9) 0.0052(9) 0.0018(9)
C(7) 0.0138(10) 0.0143(12) 0.0169(11) -0.0001(9) 0.0040(9) -0.0012(9)
C(8) 0.0162(11) 0.0218(14) 0.0183(11) 0.0057(10) 0.0039(9) 0.0064(10)
C(9) 0.0287(14) 0.0218(15) 0.0287(14) 0.0044(11) 0.0087(11) 0.0066(11)
C(10) 0.0171(11) 0.0351(17) 0.0252(13) 0.0062(11) 0.0060(10) 0.0044(12)
C(11) 0.0205(12) 0.0390(18) 0.0181(12) 0.0063(12) 0.0032(10) 0.0025(11)
C(12) 0.0169(11) 0.0167(13) 0.0223(12) -0.0015(9) 0.0040(9) -0.0001(10)
C(13) 0.0223(12) 0.0181(14) 0.0295(13) -0.0039(10) 0.0085(11) -0.0040(11)
C(14) 0.0149(11) 0.0144(12) 0.0132(10) -0.0023(9) 0.0055(9) -0.0016(8)
C(15) 0.0172(11) 0.0167(13) 0.0188(11) 0.0026(9) 0.0050(9) 0.0006(9)
C(16) 0.0227(12) 0.0194(13) 0.0230(12) 0.0005(10) 0.0113(10) -0.0039(10)
C(17) 0.0293(13) 0.0141(12) 0.0185(11) -0.0046(10) 0.0100(10) -0.0031(9)
C(18) 0.0239(12) 0.0173(13) 0.0150(11) -0.0006(10) 0.0019(9) 0.0008(9)
C(19) 0.0144(10) 0.0176(12) 0.0159(10) -0.0002(9) 0.0036(9) -0.0025(9)
C(20) 0.0395(16) 0.0275(16) 0.0233(13) -0.0034(12) 0.0181(12) -0.0008(11)

loop_
_atom_type_symbol
_atom_type_description
_atom_type_scat_dispersion_real
_atom_type_scat_dispersion_imag
_atom_type_scat_source
C C 0.003 0.002
;
International Tables for Crystallography
(1992, Vol. C, Tables 4.2.6.8 and 6.1.1.4)
;
H H 0.000 0.000
;
International Tables for Crystallography
(1992, Vol. C, Table 6.1.1.4)
;
O O 0.011 0.006
;
International Tables for Crystallography
(1992, Vol. C, Tables 4.2.6.8 and 6.1.1.4)
;
N N 0.006 0.003
;
International Tables for Crystallography
(1992, Vol. C, Tables 4.2.6.8 and 6.1.1.4)
;
S S 0.125 0.123
;
International Tables for Crystallography
(1992, Vol. C, Tables 4.2.6.8 and 6.1.1.4)
;

loop_
_geom_angle_atom_site_label_1
_geom_angle_atom_site_label_2
_geom_angle_atom_site_label_3
_geom_angle
_geom_angle_publ_flag
O(3) S(1) O(4) 119.97(11) yes
O(3) S(1) N(1) 106.15(11) yes
O(3) S(1) C(14) 107.13(10) yes
O(4) S(1) N(1) 107.23(9) yes
O(4) S(1) C(14) 107.86(11) yes
N(1) S(1) C(14) 108.03(11) yes
C(7) O(2) C(8) 120.6(2) yes
S(1) N(1) C(1) 118.93(13) yes
S(1) N(1) C(4) 120.58(17) yes
C(1) N(1) C(4) 111.77(19) yes
N(1) C(1) C(2) 101.72(18) yes
C(1) C(2) C(3) 113.1(2) yes
C(2) C(3) C(4) 111.0(2) yes
C(2) C(3) C(12) 128.8(2) yes
C(4) C(3) C(12) 120.1(2) yes
N(1) C(4) C(3) 101.64(18) yes
N(1) C(4) C(5) 112.3(2) yes
C(3) C(4) C(5) 113.52(18) yes
N(2) C(5) C(4) 115.2(2) yes
N(2) C(5) C(6) 124.7(2) yes
C(4) C(5) C(6) 120.1(2) yes
C(5) C(6) C(7) 122.1(2) yes
O(1) C(7) O(2) 123.3(2) yes
O(1) C(7) C(6) 124.8(2) yes
O(2) C(7) C(6) 111.9(2) yes
O(2) C(8) C(9) 109.02(18) yes
O(2) C(8) C(10) 102.9(2) yes
O(2) C(8) C(11) 111.3(2) yes
C(9) C(8) C(10) 110.7(2) yes
C(9) C(8) C(11) 112.8(2) yes
C(10) C(8) C(11) 109.6(2) yes
C(3) C(12) C(13) 113.6(2) yes
S(1) C(14) C(15) 120.03(16) yes
S(1) C(14) C(19) 119.23(19) yes
C(15) C(14) C(19) 120.7(2) yes
C(14) C(15) C(16) 119.1(2) yes
C(15) C(16) C(17) 121.0(2) yes
C(16) C(17) C(18) 118.9(2) yes
C(16) C(17) C(20) 121.2(2) yes
C(18) C(17) C(20) 120.0(2) yes
C(17) C(18) C(19) 121.0(2) yes
C(14) C(19) C(18) 119.4(2) yes
C(5) N(2) H(27) 121(2) no
C(5) N(2) H(28) 112(2) no
H(27) N(2) H(28) 127(3) no
N(1) C(1) H(16) 111.3(2) no
N(1) C(1) H(17) 111.2(2) no
C(2) C(1) H(16) 111.5(2) no
C(2) C(1) H(17) 111.5(2) no
H(16) C(1) H(17) 109.5(3) no
C(1) C(2) H(21) 123.4(2) no
C(3) C(2) H(21) 123.5(2) no
N(1) C(4) H(20) 109.7(2) no
C(3) C(4) H(20) 109.7(2) no
C(5) C(4) H(20) 109.7(2) no
C(5) C(6) H(26) 118.9 no
C(7) C(6) H(26) 119.1 no
C(8) C(9) H(1) 109.5(3) no
C(8) C(9) H(2) 109.6(2) no
C(8) C(9) H(3) 109.3(3) no
H(1) C(9) H(2) 109.5(3) no
H(1) C(9) H(3) 109.5(3) no
H(2) C(9) H(3) 109.5(4) no
C(8) C(10) H(10) 109.2(2) no
C(8) C(10) H(11) 109.9(3) no
C(8) C(10) H(12) 109.3(2) no
H(10) C(10) H(11) 109.5(3) no
H(10) C(10) H(12) 109.5(3) no
H(11) C(10) H(12) 109.5(3) no
C(8) C(11) H(4) 109.7(3) no
C(8) C(11) H(5) 109.3(3) no
C(8) C(11) H(6) 109.4(2) no
H(4) C(11) H(5) 109.5(3) no
H(4) C(11) H(6) 109.5(4) no
H(5) C(11) H(6) 109.5(4) no
C(3) C(12) H(18) 108.5(2) no
C(3) C(12) H(19) 108.4(2) no
C(13) C(12) H(18) 108.3(2) no
C(13) C(12) H(19) 108.5(3) no
H(18) C(12) H(19) 109.5(3) no
C(12) C(13) H(13) 109.3(3) no
C(12) C(13) H(14) 109.8(2) no
C(12) C(13) H(15) 109.3(3) no
H(13) C(13) H(14) 109.5(3) no
H(13) C(13) H(15) 109.5(3) no
H(14) C(13) H(15) 109.5(3) no
C(14) C(15) H(22) 120.4(3) no
C(16) C(15) H(22) 120.6(3) no
C(15) C(16) H(23) 119.6(2) no
C(17) C(16) H(23) 119.5(3) no
C(17) C(18) H(24) 119.5(3) no
C(19) C(18) H(24) 119.5(3) no
C(14) C(19) H(25) 120.2(2) no
C(18) C(19) H(25) 120.4(2) no
C(17) C(20) H(7) 109.5(3) no
C(17) C(20) H(8) 109.8(3) no
C(17) C(20) H(9) 109.1(3) no
H(7) C(20) H(8) 109.5(3) no
H(7) C(20) H(9) 109.5(4) no
H(8) C(20) H(9) 109.5(3) no

loop_
_geom_bond_atom_site_label_1
_geom_bond_atom_site_label_2
_geom_bond_distance
_geom_bond_publ_flag
S(1) O(3) 1.4378(17) yes
S(1) O(4) 1.4367(18) yes
S(1) N(1) 1.629(2) yes
S(1) C(14) 1.767(2) yes
O(1) C(7) 1.223(3) yes
O(2) C(7) 1.365(2) yes
O(2) C(8) 1.481(2) yes
N(1) C(1) 1.487(3) yes
N(1) C(4) 1.484(2) yes
N(2) C(5) 1.351(3) yes
C(1) C(2) 1.491(3) yes
C(2) C(3) 1.329(3) yes
C(3) C(4) 1.521(3) yes
C(3) C(12) 1.502(3) yes
C(4) C(5) 1.523(3) yes
C(5) C(6) 1.356(3) yes
C(6) C(7) 1.445(3) yes
C(8) C(9) 1.520(4) yes
C(8) C(10) 1.527(3) yes
C(8) C(11) 1.527(4) yes
C(12) C(13) 1.525(3) yes
C(14) C(15) 1.400(3) yes
C(14) C(19) 1.392(3) yes
C(15) C(16) 1.393(4) yes
C(16) C(17) 1.396(3) yes
C(17) C(18) 1.399(4) yes
C(17) C(20) 1.509(4) yes
C(18) C(19) 1.388(3) yes
N(2) H(27) 0.80(3) no
N(2) H(28) 0.87(3) no
C(1) H(16) 0.950(3) no
C(1) H(17) 0.950(4) no
C(2) H(21) 0.950(3) no
C(4) H(20) 0.950(3) no
C(6) H(26) 0.950 no
C(9) H(1) 0.950(4) no
C(9) H(2) 0.950(3) no
C(9) H(3) 0.950(3) no
C(10) H(10) 0.950(4) no
C(10) H(11) 0.950(3) no
C(10) H(12) 0.950(4) no
C(11) H(4) 0.950(4) no
C(11) H(5) 0.950(4) no
C(11) H(6) 0.950(4) no
C(12) H(18) 0.950(3) no
C(12) H(19) 0.950(4) no
C(13) H(13) 0.950(4) no
C(13) H(14) 0.950(3) no
C(13) H(15) 0.950(4) no
C(15) H(22) 0.950(3) no
C(16) H(23) 0.950(4) no
C(18) H(24) 0.950(3) no
C(19) H(25) 0.950(3) no
C(20) H(7) 0.950(4) no
C(20) H(8) 0.950(3) no
C(20) H(9) 0.950(4) no

loop_
_geom_contact_atom_site_label_1
_geom_contact_atom_site_label_2
_geom_contact_distance
_geom_contact_site_symmetry_2
S(1) C(1) 2.684(2) .
S(1) C(4) 2.705(2) .
S(1) C(5) 3.438(2) .
S(1) C(15) 2.749(3) .
S(1) C(19) 2.732(2) .
O(1) O(2) 2.278(2) .
O(1) N(2) 2.720(2) .
O(1) C(5) 2.869(2) .
O(1) C(6) 2.366(3) .
O(1) C(8) 2.803(3) .
O(1) C(9) 3.087(3) .
O(1) C(9) 3.402(3) 2_757
O(1) C(11) 2.888(2) .
O(1) C(16) 3.532(3) 4_545
O(2) O(1) 2.278(2) .
O(2) C(6) 2.328(2) .
O(2) C(9) 2.444(3) .
O(2) C(10) 2.353(2) .
O(2) C(11) 2.484(3) .
O(3) O(4) 2.489(2) .
O(3) N(1) 2.454(2) .
O(3) N(1) 3.553(2) 3_657
O(3) N(2) 2.991(3) 3_657
O(3) C(1) 2.911(3) .
O(3) C(1) 3.463(3) 3_657
O(3) C(14) 2.586(3) .
O(3) C(19) 2.934(3) .
O(4) O(3) 2.489(2) .
O(4) N(1) 2.470(2) .
O(4) N(2) 3.396(2) .
O(4) C(4) 2.979(2) .
O(4) C(5) 3.112(2) .
O(4) C(13) 3.443(3) 1_545
O(4) C(14) 2.597(2) .
O(4) C(15) 2.960(3) .
N(1) O(3) 2.454(2) .
N(1) O(3) 3.553(2) 3_657
N(1) O(4) 2.470(2) .
N(1) N(2) 2.772(2) .
N(1) C(2) 2.309(3) .
N(1) C(3) 2.330(3) .
N(1) C(5) 2.498(2) .
N(1) C(14) 2.749(3) .
N(1) C(15) 3.581(3) .
N(1) C(19) 3.526(2) .
N(2) O(1) 2.720(2) .
N(2) O(3) 2.991(3) 3_657
N(2) O(4) 3.396(2) .
N(2) N(1) 2.772(2) .
N(2) C(3) 3.194(3) .
N(2) C(4) 2.428(3) .
N(2) C(6) 2.397(3) .
N(2) C(7) 2.893(3) .
C(1) S(1) 2.684(2) .
C(1) O(3) 2.911(3) .
C(1) O(3) 3.463(3) 3_657
C(1) C(3) 2.354(3) .
C(1) C(4) 2.460(3) .
C(1) C(14) 3.405(3) .
C(1) C(20) 3.576(3) 2_656
C(2) N(1) 2.309(3) .
C(2) C(4) 2.351(3) .
C(2) C(5) 3.504(3) .
C(2) C(12) 2.554(3) .
C(2) C(13) 2.969(3) .
C(2) C(20) 3.595(3) 4_555
C(3) N(1) 2.330(3) .
C(3) N(2) 3.194(3) .
C(3) C(1) 2.354(3) .
C(3) C(5) 2.546(3) .
C(3) C(6) 3.402(3) .
C(3) C(13) 2.532(3) .
C(4) S(1) 2.705(2) .
C(4) O(4) 2.979(2) .
C(4) N(2) 2.428(3) .
C(4) C(1) 2.460(3) .
C(4) C(2) 2.351(3) .
C(4) C(6) 2.495(3) .
C(4) C(12) 2.619(3) .
C(4) C(14) 3.426(3) .
C(5) S(1) 3.438(2) .
C(5) O(1) 2.869(2) .
C(5) O(4) 3.112(2) .
C(5) N(1) 2.498(2) .
C(5) C(2) 3.504(3) .
C(5) C(3) 2.546(3) .
C(5) C(7) 2.450(3) .
C(5) C(12) 3.162(3) .
C(6) O(1) 2.366(3) .
C(6) O(2) 2.328(2) .
C(6) N(2) 2.397(3) .
C(6) C(3) 3.402(3) .
C(6) C(4) 2.495(3) .
C(6) C(12) 3.511(3) .
C(6) C(13) 3.502(3) 1_545
C(7) N(2) 2.893(3) .
C(7) C(5) 2.450(3) .
C(7) C(8) 2.473(3) .
C(7) C(9) 3.053(3) .
C(7) C(11) 3.008(3) .
C(7) C(13) 3.450(3) 1_545
C(8) O(1) 2.803(3) .
C(8) C(7) 2.473(3) .
C(9) O(1) 3.087(3) .
C(9) O(1) 3.402(3) 2_747
C(9) O(2) 2.444(3) .
C(9) C(7) 3.053(3) .
C(9) C(10) 2.506(4) .
C(9) C(11) 2.538(4) .
C(10) O(2) 2.353(2) .
C(10) C(9) 2.506(4) .
C(10) C(11) 2.497(4) .
C(11) O(1) 2.888(2) .
C(11) O(2) 2.484(3) .
C(11) C(7) 3.008(3) .
C(11) C(9) 2.538(4) .
C(11) C(10) 2.497(4) .
C(12) C(2) 2.554(3) .
C(12) C(4) 2.619(3) .
C(12) C(5) 3.162(3) .
C(12) C(6) 3.511(3) .
C(13) O(4) 3.443(3) 1_565
C(13) C(2) 2.969(3) .
C(13) C(3) 2.532(3) .
C(13) C(6) 3.502(3) 1_565
C(13) C(7) 3.450(3) 1_565
C(14) O(3) 2.586(3) .
C(14) O(4) 2.597(2) .
C(14) N(1) 2.749(3) .
C(14) C(1) 3.405(3) .
C(14) C(4) 3.426(3) .
C(14) C(16) 2.407(4) .
C(14) C(17) 2.791(3) .
C(14) C(18) 2.400(3) .
C(15) S(1) 2.749(3) .
C(15) O(4) 2.960(3) .
C(15) N(1) 3.581(3) .
C(15) C(17) 2.427(3) .
C(15) C(18) 2.788(3) .
C(15) C(19) 2.427(3) .
C(16) O(1) 3.532(3) 4_544
C(16) C(14) 2.407(4) .
C(16) C(18) 2.406(3) .
C(16) C(19) 2.788(3) .
C(16) C(20) 2.531(3) .
C(17) C(14) 2.791(3) .
C(17) C(15) 2.427(3) .
C(17) C(19) 2.425(4) .
C(18) C(14) 2.400(3) .
C(18) C(15) 2.788(3) .
C(18) C(16) 2.406(3) .
C(18) C(20) 2.518(4) .
C(19) S(1) 2.732(2) .
C(19) O(3) 2.934(3) .
C(19) N(1) 3.526(2) .
C(19) C(15) 2.427(3) .
C(19) C(16) 2.788(3) .
C(19) C(17) 2.425(4) .
C(20) C(1) 3.576(3) 2_646
C(20) C(2) 3.595(3) 4_554
C(20) C(16) 2.531(3) .
C(20) C(18) 2.518(4) .
S(1) H(16) 2.772(2) .
S(1) H(17) 3.072(2) .
S(1) H(17) 3.249(2) 3_657
S(1) H(20) 2.785(2) .
S(1) H(22) 2.854(2) .
S(1) H(24) 3.052(2) 2_646
S(1) H(25) 2.827(2) .
S(1) H(27) 3.49(2) .
S(1) H(27) 3.54(3) 3_657
O(1) H(1) 2.726(3) .
O(1) H(1) 2.925(3) 2_757
O(1) H(2) 2.993(3) 2_757
O(1) H(3) 3.220(3) .
O(1) H(5) 3.354(2) .
O(1) H(5) 3.427(3) 2_757
O(1) H(6) 2.246(2) .
O(1) H(9) 3.055(3) 4_545
O(1) H(14) 3.073(3) 1_545
O(1) H(15) 3.559(3) 1_545
O(1) H(23) 2.613(3) 4_545
O(1) H(26) 3.183 .
O(1) H(27) 3.47(3) .
O(1) H(28) 2.01(3) .
O(2) H(1) 2.852(3) .
O(2) H(2) 3.213(3) .
O(2) H(3) 2.441(3) .
O(2) H(4) 2.898(2) .
O(2) H(5) 3.242(3) .
O(2) H(6) 2.499(3) .
O(2) H(10) 2.758(3) .
O(2) H(11) 3.141(2) .
O(2) H(12) 2.315(2) .
O(2) H(14) 2.887(3) 1_545
O(2) H(19) 2.830(3) 3_757
O(2) H(20) 3.412(3) 3_757
O(2) H(26) 2.457 .
O(3) H(7) 3.147(3) 2_646
O(3) H(8) 3.431(3) 2_646
O(3) H(11) 3.398(2) 4_444
O(3) H(16) 2.877(3) .
O(3) H(17) 2.908(3) .
O(3) H(17) 2.814(3) 3_657
O(3) H(24) 3.182(3) 2_646
O(3) H(25) 2.588(3) .
O(3) H(27) 2.23(3) 3_657
O(3) H(28) 3.43(3) 3_657
O(4) H(8) 3.476(3) 2_646
O(4) H(9) 3.404(3) 4_545
O(4) H(13) 3.341(3) 1_545
O(4) H(15) 2.709(3) 1_545
O(4) H(17) 3.240(3) 3_657
O(4) H(20) 2.964(3) .
O(4) H(21) 2.700(3) 1_545
O(4) H(22) 2.617(3) .
O(4) H(24) 2.751(2) 2_646
O(4) H(27) 3.46(3) .
N(1) H(12) 3.579(3) 3_757
N(1) H(16) 2.035(3) .
N(1) H(17) 2.034(3) .
N(1) H(17) 3.446(3) 3_657
N(1) H(20) 2.014(3) .
N(1) H(21) 3.226(3) .
N(1) H(25) 3.521(2) .
N(1) H(27) 2.47(3) .
N(1) H(28) 3.60(3) .
N(2) H(5) 2.927(3) 2_757
N(2) H(9) 2.909(4) 4_545
N(2) H(17) 3.351(3) 3_657
N(2) H(18) 3.584(3) .
N(2) H(20) 3.185(3) .
N(2) H(23) 3.526(3) 4_545
N(2) H(26) 3.232 .
C(1) H(8) 3.010(4) 2_656
C(1) H(9) 3.592(3) 2_656
C(1) H(20) 3.002(3) .
C(1) H(21) 2.164(3) .
C(1) H(25) 3.349(3) .
C(1) H(27) 3.24(2) .
C(1) H(27) 3.47(3) 3_657
C(2) H(7) 3.146(3) 4_555
C(2) H(8) 3.262(3) 2_656
C(2) H(8) 3.355(4) 4_555
C(2) H(10) 3.176(4) 3_757
C(2) H(12) 3.400(4) 3_757
C(2) H(13) 3.293(3) .
C(2) H(15) 2.571(3) .
C(2) H(16) 2.040(3) .
C(2) H(17) 2.040(3) .
C(2) H(18) 3.101(3) .
C(2) H(19) 3.151(3) .
C(2) H(20) 2.920(3) .
C(2) H(24) 3.480(3) 2_656
C(2) H(27) 3.44(3) .
C(3) H(7) 3.408(4) 4_555
C(3) H(10) 3.232(3) 3_757
C(3) H(12) 3.182(3) 3_757
C(3) H(13) 2.941(3) .
C(3) H(14) 3.288(3) .
C(3) H(15) 2.551(3) .
C(3) H(16) 2.947(2) .
C(3) H(17) 3.011(3) .
C(3) H(18) 2.016(3) .
C(3) H(19) 2.015(3) .
C(3) H(20) 2.047(3) .
C(3) H(21) 2.015(3) .
C(3) H(26) 3.454 .
C(3) H(27) 3.11(3) .
C(4) H(12) 3.238(3) 3_757
C(4) H(16) 3.033(3) .
C(4) H(17) 3.137(3) .
C(4) H(18) 2.875(3) .
C(4) H(19) 2.758(3) .
C(4) H(21) 3.263(3) .
C(4) H(22) 3.521(3) .
C(4) H(26) 2.623 .
C(4) H(27) 2.51(3) .
C(4) H(28) 3.19(3) .
C(5) H(5) 3.314(3) 2_757
C(5) H(15) 3.588(3) 1_545
C(5) H(18) 2.937(3) .
C(5) H(19) 3.336(3) .
C(5) H(20) 2.048(3) .
C(5) H(26) 1.996 .
C(5) H(27) 1.90(3) .
C(5) H(28) 1.86(3) .
C(6) H(5) 3.595(4) 2_757
C(6) H(13) 3.564(3) 1_545
C(6) H(14) 3.025(3) 1_545
C(6) H(15) 3.371(3) 1_545
C(6) H(18) 3.161(3) .
C(6) H(19) 3.402(3) .
C(6) H(19) 3.369(3) 3_757
C(6) H(20) 2.581(3) .
C(6) H(26) 3.524 3_757
C(6) H(27) 3.11(3) .
C(6) H(28) 2.47(3) .
C(7) H(1) 3.066(3) .
C(7) H(1) 3.480(3) 2_757
C(7) H(3) 2.988(3) .
C(7) H(4) 3.580(3) .
C(7) H(5) 3.575(4) 2_757
C(7) H(6) 2.580(3) .
C(7) H(14) 2.697(3) 1_545
C(7) H(15) 3.439(3) 1_545
C(7) H(19) 3.539(4) 3_757
C(7) H(26) 2.079 .
C(7) H(28) 2.49(3) .
C(8) H(1) 2.044(4) .
C(8) H(2) 2.045(4) .
C(8) H(3) 2.041(3) .
C(8) H(4) 2.053(3) .
C(8) H(5) 2.047(3) .
C(8) H(6) 2.049(4) .
C(8) H(10) 2.047(4) .
C(8) H(11) 2.054(3) .
C(8) H(12) 2.048(4) .
C(8) H(14) 3.470(3) 1_545
C(9) H(4) 3.287(4) .
C(9) H(5) 2.536(4) .
C(9) H(6) 2.967(4) .
C(9) H(6) 2.891(4) 2_747
C(9) H(10) 2.486(4) .
C(9) H(11) 2.947(3) .
C(9) H(12) 3.255(4) .
C(9) H(13) 3.420(4) 3_757
C(9) H(14) 2.857(3) 1_545
C(9) H(18) 3.415(3) 1_545
C(9) H(22) 3.521(4) 3_747
C(9) H(23) 3.451(3) 3_747
C(10) H(1) 3.295(4) .
C(10) H(2) 2.544(4) .
C(10) H(3) 2.852(3) .
C(10) H(4) 2.466(4) .
C(10) H(5) 2.952(4) .
C(10) H(6) 3.239(4) .
C(10) H(20) 3.504(3) 3_757
C(10) H(25) 3.406(3) 4_645
C(11) H(1) 2.570(4) .
C(11) H(1) 2.972(4) 2_757
C(11) H(2) 2.915(4) .
C(11) H(3) 3.309(4) .
C(11) H(7) 3.094(3) 3_757
C(11) H(10) 3.267(4) .
C(11) H(11) 2.501(4) .
C(11) H(12) 2.894(4) .
C(11) H(18) 3.324(4) 2_747
C(12) H(3) 3.186(3) 1_565
C(12) H(10) 3.502(3) 3_757
C(12) H(13) 2.046(4) .
C(12) H(13) 3.582(3) 3_767
C(12) H(14) 2.051(3) .
C(12) H(15) 2.046(3) .
C(12) H(20) 2.874(3) .
C(12) H(21) 2.820(3) .
C(12) H(26) 3.383 .
C(13) H(3) 2.901(3) 1_565
C(13) H(3) 3.541(4) 3_757
C(13) H(9) 3.478(4) 4_555
C(13) H(10) 3.498(3) 3_757
C(13) H(13) 3.384(4) 3_767
C(13) H(14) 3.534(4) 3_767
C(13) H(18) 2.034(3) .
C(13) H(19) 2.036(4) .
C(13) H(19) 3.518(4) 3_767
C(13) H(21) 2.720(3) .
C(14) H(12) 3.175(3) 3_757
C(14) H(16) 3.035(3) .
C(14) H(20) 3.041(2) .
C(14) H(22) 2.051(3) .
C(14) H(23) 3.265(4) .
C(14) H(24) 3.256(3) .
C(14) H(24) 3.048(3) 2_646
C(14) H(25) 2.042(3) .
C(15) H(2) 3.276(4) 3_747
C(15) H(12) 3.113(4) 3_757
C(15) H(20) 3.039(3) .
C(15) H(23) 2.037(4) .
C(15) H(24) 3.329(3) 2_646
C(15) H(25) 3.284(3) .
C(15) H(25) 3.413(3) 2_646
C(16) H(2) 3.165(3) 3_747
C(16) H(4) 3.057(4) 3_757
C(16) H(7) 2.953(4) .
C(16) H(8) 3.255(3) .
C(16) H(9) 2.615(4) .
C(16) H(12) 3.264(4) 3_757
C(16) H(22) 2.047(3) .
C(16) H(24) 3.264(3) .
C(16) H(25) 3.441(3) 2_646
C(16) H(28) 3.35(3) 4_544
C(17) H(4) 2.971(4) 3_757
C(17) H(7) 2.034(4) .
C(17) H(8) 2.037(3) .
C(17) H(9) 2.029(4) .
C(17) H(11) 3.390(4) 3_757
C(17) H(12) 3.488(3) 3_757
C(17) H(16) 3.031(3) 2_646
C(17) H(22) 3.285(3) .
C(17) H(23) 2.039(3) .
C(17) H(24) 2.041(3) .
C(17) H(25) 3.283(4) .
C(18) H(7) 2.933(4) .
C(18) H(8) 2.611(4) .
C(18) H(9) 3.244(4) .
C(18) H(11) 3.358(3) 3_757
C(18) H(12) 3.560(3) 3_757
C(18) H(16) 3.083(3) 2_646
C(18) H(23) 3.264(3) .
C(18) H(25) 2.040(4) .
C(19) H(11) 3.166(3) 4_444
C(19) H(12) 3.413(3) 3_757
C(19) H(16) 2.935(3) .
C(19) H(22) 3.284(3) .
C(19) H(24) 2.031(3) .
C(20) H(4) 2.910(3) 3_757
C(20) H(15) 3.185(4) 4_554
C(20) H(16) 3.240(4) 2_646
C(20) H(17) 3.192(3) 2_646
C(20) H(21) 3.137(3) 4_554
C(20) H(23) 2.685(3) .
C(20) H(24) 2.664(4) .
C(20) H(28) 3.36(3) 4_544
H(1) O(1) 2.726(3) .
H(1) O(1) 2.925(3) 2_747
H(1) O(2) 2.852(3) .
H(1) C(7) 3.066(3) .
H(1) C(7) 3.480(3) 2_747
H(1) C(8) 2.044(4) .
H(1) C(10) 3.295(4) .
H(1) C(11) 2.570(4) .
H(1) C(11) 2.972(4) 2_747
H(1) H(2) 1.551(4) .
H(1) H(3) 1.551(4) .
H(1) H(4) 3.460(4) .
H(1) H(4) 3.143(4) 2_747
H(1) H(5) 2.396(3) .
H(1) H(5) 3.404(4) 2_747
H(1) H(6) 2.785(4) .
H(1) H(6) 2.106(4) 2_747
H(1) H(10) 3.402(4) .
H(1) H(14) 2.992(3) 1_545
H(1) H(18) 3.324(3) 1_545
H(2) O(1) 2.993(3) 2_747
H(2) O(2) 3.213(3) .
H(2) C(8) 2.045(4) .
H(2) C(10) 2.544(4) .
H(2) C(11) 2.915(4) .
H(2) C(15) 3.276(4) 3_747
H(2) C(16) 3.165(3) 3_747
H(2) H(1) 1.551(4) .
H(2) H(3) 1.551(3) .
H(2) H(4) 3.538(4) .
H(2) H(5) 2.700(4) .
H(2) H(6) 3.539(4) .
H(2) H(6) 3.042(4) 2_747
H(2) H(10) 2.362(4) .
H(2) H(11) 2.759(4) .
H(2) H(12) 3.436(4) .
H(2) H(13) 3.545(4) 3_757
H(2) H(22) 2.795(4) 3_747
H(2) H(23) 2.559(3) 3_747
H(2) H(28) 3.11(3) 2_747
H(3) O(1) 3.220(3) .
H(3) O(2) 2.441(3) .
H(3) C(7) 2.988(3) .
H(3) C(8) 2.041(3) .
H(3) C(10) 2.852(3) .
H(3) C(11) 3.309(4) .
H(3) C(12) 3.186(3) 1_545
H(3) C(13) 2.901(3) 1_545
H(3) C(13) 3.541(4) 3_757
H(3) H(1) 1.551(4) .
H(3) H(2) 1.551(3) .
H(3) H(5) 3.440(3) .
H(3) H(6) 3.171(4) 2_747
H(3) H(10) 2.606(3) .
H(3) H(11) 3.488(3) .
H(3) H(12) 3.472(4) .
H(3) H(13) 3.435(3) 1_545
H(3) H(13) 2.656(4) 3_757
H(3) H(14) 2.067(3) 1_545
H(3) H(15) 3.504(3) 1_545
H(3) H(18) 2.728(3) 1_545
H(3) H(19) 3.395(3) 1_545
H(3) H(19) 3.391(4) 3_757
H(3) H(22) 3.402(3) 3_747
H(4) O(2) 2.898(2) .
H(4) C(7) 3.580(3) .
H(4) C(8) 2.053(3) .
H(4) C(9) 3.287(4) .
H(4) C(10) 2.466(4) .
H(4) C(16) 3.057(4) 3_757
H(4) C(17) 2.971(4) 3_757
H(4) C(20) 2.910(3) 3_757
H(4) H(1) 3.460(4) .
H(4) H(1) 3.143(4) 2_757
H(4) H(2) 3.538(4) .
H(4) H(5) 1.551(4) .
H(4) H(6) 1.551(3) .
H(4) H(7) 2.258(3) 3_757
H(4) H(9) 3.219(4) 3_757
H(4) H(10) 3.364(4) .
H(4) H(11) 2.262(4) .
H(4) H(12) 2.674(4) .
H(4) H(18) 3.387(4) 2_747
H(4) H(23) 3.005(4) 3_757
H(5) O(1) 3.354(2) .
H(5) O(1) 3.427(3) 2_747
H(5) O(2) 3.242(3) .
H(5) N(2) 2.927(3) 2_747
H(5) C(5) 3.314(3) 2_747
H(5) C(6) 3.595(4) 2_747
H(5) C(7) 3.575(4) 2_747
H(5) C(8) 2.047(3) .
H(5) C(9) 2.536(4) .
H(5) C(10) 2.952(4) .
H(5) H(1) 2.396(3) .
H(5) H(1) 3.404(4) 2_757
H(5) H(2) 2.700(4) .
H(5) H(3) 3.440(3) .
H(5) H(4) 1.551(4) .
H(5) H(6) 1.551(4) .
H(5) H(7) 3.189(4) 3_757
H(5) H(10) 3.595(4) .
H(5) H(11) 2.766(4) .
H(5) H(12) 3.546(4) .
H(5) H(18) 2.848(4) 2_747
H(5) H(27) 3.17(2) 2_747
H(5) H(28) 2.85(3) 2_747
H(6) O(1) 2.246(2) .
H(6) O(2) 2.499(3) .
H(6) C(7) 2.580(3) .
H(6) C(8) 2.049(4) .
H(6) C(9) 2.967(4) .
H(6) C(9) 2.891(4) 2_757
H(6) C(10) 3.239(4) .
H(6) H(1) 2.785(4) .
H(6) H(1) 2.106(4) 2_757
H(6) H(2) 3.539(4) .
H(6) H(2) 3.042(4) 2_757
H(6) H(3) 3.171(4) 2_757
H(6) H(4) 1.551(3) .
H(6) H(5) 1.551(4) .
H(6) H(7) 3.552(3) 3_757
H(6) H(11) 3.381(4) .
H(6) H(12) 3.488(4) .
H(6) H(18) 3.211(3) 2_747
H(7) O(3) 3.147(3) 2_656
H(7) C(2) 3.146(3) 4_554
H(7) C(3) 3.408(4) 4_554
H(7) C(11) 3.094(3) 3_757
H(7) C(16) 2.953(4) .
H(7) C(17) 2.034(4) .
H(7) C(18) 2.933(4) .
H(7) H(4) 2.258(3) 3_757
H(7) H(5) 3.189(4) 3_757
H(7) H(6) 3.552(3) 3_757
H(7) H(8) 1.551(4) .
H(7) H(9) 1.551(4) .
H(7) H(11) 3.395(4) 3_757
H(7) H(15) 2.974(4) 4_554
H(7) H(18) 3.430(4) 4_554
H(7) H(21) 2.916(3) 4_554
H(7) H(23) 3.045(3) .
H(7) H(24) 3.017(4) .
H(8) O(3) 3.431(3) 2_656
H(8) O(4) 3.476(3) 2_656
H(8) C(1) 3.010(4) 2_646
H(8) C(2) 3.262(3) 2_646
H(8) C(2) 3.355(4) 4_554
H(8) C(16) 3.255(3) .
H(8) C(17) 2.037(3) .
H(8) C(18) 2.611(4) .
H(8) H(7) 1.551(4) .
H(8) H(8) 3.412(3) 3_656
H(8) H(9) 1.551(4) .
H(8) H(15) 3.440(4) 4_554
H(8) H(16) 2.857(4) 2_646
H(8) H(17) 2.647(3) 2_646
H(8) H(17) 3.583(3) 4_554
H(8) H(21) 2.849(3) 2_646
H(8) H(21) 2.843(4) 4_554
H(8) H(23) 3.515(3) .
H(8) H(24) 2.444(4) .
H(9) O(1) 3.055(3) 4_544
H(9) O(4) 3.404(3) 4_544
H(9) N(2) 2.909(4) 4_544
H(9) C(1) 3.592(3) 2_646
H(9) C(13) 3.478(4) 4_554
H(9) C(16) 2.615(4) .
H(9) C(17) 2.029(4) .
H(9) C(18) 3.244(4) .
H(9) H(4) 3.219(4) 3_757
H(9) H(7) 1.551(4) .
H(9) H(8) 1.551(4) .
H(9) H(14) 3.548(4) 4_554
H(9) H(15) 2.674(4) 4_554
H(9) H(16) 3.317(4) 2_646
H(9) H(17) 3.035(3) 2_646
H(9) H(21) 3.129(3) 4_554
H(9) H(23) 2.458(3) .
H(9) H(24) 3.497(4) .
H(9) H(27) 3.20(3) 4_544
H(9) H(28) 2.49(3) 4_544
H(10) O(2) 2.758(3) .
H(10) C(2) 3.176(4) 3_757
H(10) C(3) 3.232(3) 3_757
H(10) C(8) 2.047(4) .
H(10) C(9) 2.486(4) .
H(10) C(11) 3.267(4) .
H(10) C(12) 3.502(3) 3_757
H(10) C(13) 3.498(3) 3_757
H(10) H(1) 3.402(4) .
H(10) H(2) 2.362(4) .
H(10) H(3) 2.606(3) .
H(10) H(4) 3.364(4) .
H(10) H(5) 3.595(4) .
H(10) H(11) 1.551(3) .
H(10) H(12) 1.551(4) .
H(10) H(13) 2.902(3) 3_757
H(10) H(16) 3.500(4) 3_757
H(10) H(19) 3.289(3) 3_757
H(10) H(21) 3.250(4) 3_757
H(10) H(22) 3.276(4) 3_747
H(10) H(24) 3.285(3) 4_645
H(10) H(25) 3.229(3) 4_645
H(11) O(2) 3.141(2) .
H(11) O(3) 3.398(2) 4_645
H(11) C(8) 2.054(3) .
H(11) C(9) 2.947(3) .
H(11) C(11) 2.501(4) .
H(11) C(17) 3.390(4) 3_757
H(11) C(18) 3.358(3) 3_757
H(11) C(19) 3.166(3) 4_645
H(11) H(2) 2.759(4) .
H(11) H(3) 3.488(3) .
H(11) H(4) 2.262(4) .
H(11) H(5) 2.766(4) .
H(11) H(6) 3.381(4) .
H(11) H(7) 3.395(4) 3_757
H(11) H(10) 1.551(3) .
H(11) H(12) 1.551(3) .
H(11) H(25) 2.725(3) 4_645
H(12) O(2) 2.315(2) .
H(12) N(1) 3.579(3) 3_757
H(12) C(2) 3.400(4) 3_757
H(12) C(3) 3.182(3) 3_757
H(12) C(4) 3.238(3) 3_757
H(12) C(8) 2.048(4) .
H(12) C(9) 3.255(4) .
H(12) C(11) 2.894(4) .
H(12) C(14) 3.175(3) 3_757
H(12) C(15) 3.113(4) 3_757
H(12) C(16) 3.264(4) 3_757
H(12) C(17) 3.488(3) 3_757
H(12) C(18) 3.560(3) 3_757
H(12) C(19) 3.413(3) 3_757
H(12) H(2) 3.436(4) .
H(12) H(3) 3.472(4) .
H(12) H(4) 2.674(4) .
H(12) H(5) 3.546(4) .
H(12) H(6) 3.488(4) .
H(12) H(10) 1.551(4) .
H(12) H(11) 1.551(3) .
H(12) H(16) 3.282(4) 3_757
H(12) H(19) 3.350(3) 3_757
H(12) H(20) 2.656(3) 3_757
H(12) H(22) 3.506(4) 3_757
H(13) O(4) 3.341(3) 1_565
H(13) C(2) 3.293(3) .
H(13) C(3) 2.941(3) .
H(13) C(6) 3.564(3) 1_565
H(13) C(9) 3.420(4) 3_757
H(13) C(12) 2.046(4) .
H(13) C(12) 3.582(3) 3_767
H(13) C(13) 3.384(4) 3_767
H(13) H(2) 3.545(4) 3_757
H(13) H(3) 3.435(3) 1_565
H(13) H(3) 2.656(4) 3_757
H(13) H(10) 2.902(3) 3_757
H(13) H(13) 3.202(3) 3_767
H(13) H(14) 1.551(3) .
H(13) H(14) 2.980(4) 3_767
H(13) H(15) 1.551(4) .
H(13) H(18) 2.753(3) .
H(13) H(19) 2.193(3) .
H(13) H(19) 3.100(3) 3_767
H(13) H(21) 3.016(3) .
H(13) H(22) 3.276(3) 1_565
H(13) H(26) 3.478 1_565
H(14) O(1) 3.073(3) 1_565
H(14) O(2) 2.887(3) 1_565
H(14) C(3) 3.288(3) .
H(14) C(6) 3.025(3) 1_565
H(14) C(7) 2.697(3) 1_565
H(14) C(8) 3.470(3) 1_565
H(14) C(9) 2.857(3) 1_565
H(14) C(12) 2.051(3) .
H(14) C(13) 3.534(4) 3_767
H(14) H(1) 2.992(3) 1_565
H(14) H(3) 2.067(3) 1_565
H(14) H(9) 3.548(4) 4_555
H(14) H(13) 1.551(3) .
H(14) H(13) 2.980(4) 3_767
H(14) H(14) 3.510(4) 3_767
H(14) H(15) 1.551(3) .
H(14) H(18) 2.192(3) .
H(14) H(19) 2.491(3) .
H(14) H(19) 3.042(4) 3_767
H(14) H(21) 3.542(3) .
H(14) H(26) 3.204 1_565
H(15) O(1) 3.559(3) 1_565
H(15) O(4) 2.709(3) 1_565
H(15) C(2) 2.571(3) .
H(15) C(3) 2.551(3) .
H(15) C(5) 3.588(3) 1_565
H(15) C(6) 3.371(3) 1_565
H(15) C(7) 3.439(3) 1_565
H(15) C(12) 2.046(3) .
H(15) C(20) 3.185(4) 4_555
H(15) H(3) 3.504(3) 1_565
H(15) H(7) 2.974(4) 4_555
H(15) H(8) 3.440(4) 4_555
H(15) H(9) 2.674(4) 4_555
H(15) H(13) 1.551(4) .
H(15) H(14) 1.551(3) .
H(15) H(18) 2.491(3) .
H(15) H(19) 2.757(4) .
H(15) H(21) 2.081(3) .
H(16) S(1) 2.772(2) .
H(16) O(3) 2.877(3) .
H(16) N(1) 2.035(3) .
H(16) C(2) 2.040(3) .
H(16) C(3) 2.947(2) .
H(16) C(4) 3.033(3) .
H(16) C(14) 3.035(3) .
H(16) C(17) 3.031(3) 2_656
H(16) C(18) 3.083(3) 2_656
H(16) C(19) 2.935(3) .
H(16) C(20) 3.240(4) 2_656
H(16) H(8) 2.857(4) 2_656
H(16) H(9) 3.317(4) 2_656
H(16) H(10) 3.500(4) 3_757
H(16) H(12) 3.282(4) 3_757
H(16) H(17) 1.551(3) .
H(16) H(20) 3.335(3) .
H(16) H(21) 2.537(3) .
H(16) H(24) 3.123(3) 2_656
H(16) H(25) 2.589(3) .
H(16) H(27) 3.44(3) 3_657
H(17) S(1) 3.072(2) .
H(17) S(1) 3.249(2) 3_657
H(17) O(3) 2.908(3) .
H(17) O(3) 2.814(3) 3_657
H(17) O(4) 3.240(3) 3_657
H(17) N(1) 2.034(3) .
H(17) N(1) 3.446(3) 3_657
H(17) N(2) 3.351(3) 3_657
H(17) C(2) 2.040(3) .
H(17) C(3) 3.011(3) .
H(17) C(4) 3.137(3) .
H(17) C(20) 3.192(3) 2_656
H(17) H(8) 2.647(3) 2_656
H(17) H(8) 3.583(3) 4_555
H(17) H(9) 3.035(3) 2_656
H(17) H(16) 1.551(3) .
H(17) H(21) 2.489(3) .
H(17) H(27) 3.19(2) .
H(17) H(27) 2.88(3) 3_657
H(18) N(2) 3.584(3) .
H(18) C(2) 3.101(3) .
H(18) C(3) 2.016(3) .
H(18) C(4) 2.875(3) .
H(18) C(5) 2.937(3) .
H(18) C(6) 3.161(3) .
H(18) C(9) 3.415(3) 1_565
H(18) C(11) 3.324(4) 2_757
H(18) C(13) 2.034(3) .
H(18) H(1) 3.324(3) 1_565
H(18) H(3) 2.728(3) 1_565
H(18) H(4) 3.387(4) 2_757
H(18) H(5) 2.848(4) 2_757
H(18) H(6) 3.211(3) 2_757
H(18) H(7) 3.430(4) 4_555
H(18) H(13) 2.753(3) .
H(18) H(14) 2.192(3) .
H(18) H(15) 2.491(3) .
H(18) H(19) 1.551(4) .
H(18) H(20) 3.260(3) .
H(18) H(21) 3.386(3) .
H(18) H(26) 3.194 .
H(19) O(2) 2.830(3) 3_757
H(19) C(2) 3.151(3) .
H(19) C(3) 2.015(3) .
H(19) C(4) 2.758(3) .
H(19) C(5) 3.336(3) .
H(19) C(6) 3.402(3) .
H(19) C(6) 3.369(3) 3_757
H(19) C(7) 3.539(4) 3_757
H(19) C(13) 2.036(4) .
H(19) C(13) 3.518(4) 3_767
H(19) H(3) 3.395(3) 1_565
H(19) H(3) 3.391(4) 3_757
H(19) H(10) 3.289(3) 3_757
H(19) H(12) 3.350(3) 3_757
H(19) H(13) 2.193(3) .
H(19) H(13) 3.100(3) 3_767
H(19) H(14) 2.491(3) .
H(19) H(14) 3.042(4) 3_767
H(19) H(15) 2.757(4) .
H(19) H(18) 1.551(4) .
H(19) H(20) 2.691(3) .
H(19) H(21) 3.498(3) .
H(19) H(26) 3.021 .
H(19) H(26) 2.713 3_757
H(20) S(1) 2.785(2) .
H(20) O(2) 3.412(3) 3_757
H(20) O(4) 2.964(3) .
H(20) N(1) 2.014(3) .
H(20) N(2) 3.185(3) .
H(20) C(1) 3.002(3) .
H(20) C(2) 2.920(3) .
H(20) C(3) 2.047(3) .
H(20) C(5) 2.048(3) .
H(20) C(6) 2.581(3) .
H(20) C(10) 3.504(3) 3_757
H(20) C(12) 2.874(3) .
H(20) C(14) 3.041(2) .
H(20) C(15) 3.039(3) .
H(20) H(12) 2.656(3) 3_757
H(20) H(16) 3.335(3) .
H(20) H(18) 3.260(3) .
H(20) H(19) 2.691(3) .
H(20) H(22) 2.787(3) .
H(20) H(26) 2.385 .
H(20) H(26) 3.532 3_757
H(20) H(27) 3.37(3) .
H(21) O(4) 2.700(3) 1_565
H(21) N(1) 3.226(3) .
H(21) C(1) 2.164(3) .
H(21) C(3) 2.015(3) .
H(21) C(4) 3.263(3) .
H(21) C(12) 2.820(3) .
H(21) C(13) 2.720(3) .
H(21) C(20) 3.137(3) 4_555
H(21) H(7) 2.916(3) 4_555
H(21) H(8) 2.849(3) 2_656
H(21) H(8) 2.843(4) 4_555
H(21) H(9) 3.129(3) 4_555
H(21) H(10) 3.250(4) 3_757
H(21) H(13) 3.016(3) .
H(21) H(14) 3.542(3) .
H(21) H(15) 2.081(3) .
H(21) H(16) 2.537(3) .
H(21) H(17) 2.489(3) .
H(21) H(18) 3.386(3) .
H(21) H(19) 3.498(3) .
H(21) H(24) 3.005(3) 2_656
H(22) S(1) 2.854(2) .
H(22) O(4) 2.617(3) .
H(22) C(4) 3.521(3) .
H(22) C(9) 3.521(4) 3_747
H(22) C(14) 2.051(3) .
H(22) C(16) 2.047(3) .
H(22) C(17) 3.285(3) .
H(22) C(19) 3.284(3) .
H(22) H(2) 2.795(4) 3_747
H(22) H(3) 3.402(3) 3_747
H(22) H(10) 3.276(4) 3_747
H(22) H(12) 3.506(4) 3_757
H(22) H(13) 3.276(3) 1_545
H(22) H(20) 2.787(3) .
H(22) H(23) 2.345(4) .
H(22) H(24) 3.382(3) 2_646
H(23) O(1) 2.613(3) 4_544
H(23) N(2) 3.526(3) 4_544
H(23) C(9) 3.451(3) 3_747
H(23) C(14) 3.265(4) .
H(23) C(15) 2.037(4) .
H(23) C(17) 2.039(3) .
H(23) C(18) 3.264(3) .
H(23) C(20) 2.685(3) .
H(23) H(2) 2.559(3) 3_747
H(23) H(4) 3.005(4) 3_757
H(23) H(7) 3.045(3) .
H(23) H(8) 3.515(3) .
H(23) H(9) 2.458(3) .
H(23) H(22) 2.345(4) .
H(23) H(28) 2.72(3) 4_544
H(24) S(1) 3.052(2) 2_656
H(24) O(3) 3.182(3) 2_656
H(24) O(4) 2.751(2) 2_656
H(24) C(2) 3.480(3) 2_646
H(24) C(14) 3.256(3) .
H(24) C(14) 3.048(3) 2_656
H(24) C(15) 3.329(3) 2_656
H(24) C(16) 3.264(3) .
H(24) C(17) 2.041(3) .
H(24) C(19) 2.031(3) .
H(24) C(20) 2.664(4) .
H(24) H(7) 3.017(4) .
H(24) H(8) 2.444(4) .
H(24) H(9) 3.497(4) .
H(24) H(10) 3.285(3) 4_444
H(24) H(16) 3.123(3) 2_646
H(24) H(21) 3.005(3) 2_646
H(24) H(22) 3.382(3) 2_656
H(24) H(25) 2.337(3) .
H(25) S(1) 2.827(2) .
H(25) O(3) 2.588(3) .
H(25) N(1) 3.521(2) .
H(25) C(1) 3.349(3) .
H(25) C(10) 3.406(3) 4_444
H(25) C(14) 2.042(3) .
H(25) C(15) 3.284(3) .
H(25) C(15) 3.413(3) 2_656
H(25) C(16) 3.441(3) 2_656
H(25) C(17) 3.283(4) .
H(25) C(18) 2.040(4) .
H(25) H(10) 3.229(3) 4_444
H(25) H(11) 2.725(3) 4_444
H(25) H(16) 2.589(3) .
H(25) H(24) 2.337(3) .
H(26) O(1) 3.183 .
H(26) O(2) 2.457 .
H(26) N(2) 3.232 .
H(26) C(3) 3.454 .
H(26) C(4) 2.623 .
H(26) C(5) 1.996 .
H(26) C(6) 3.524 3_757
H(26) C(7) 2.079 .
H(26) C(12) 3.383 .
H(26) H(13) 3.478 1_545
H(26) H(14) 3.204 1_545
H(26) H(18) 3.194 .
H(26) H(19) 3.021 .
H(26) H(19) 2.713 3_757
H(26) H(20) 2.385 .
H(26) H(20) 3.532 3_757
H(26) H(26) 2.624 3_757
H(26) H(28) 3.398 .
H(27) S(1) 3.49(2) .
H(27) S(1) 3.54(3) 3_657
H(27) O(1) 3.47(3) .
H(27) O(3) 2.23(3) 3_657
H(27) O(4) 3.46(3) .
H(27) N(1) 2.47(3) .
H(27) C(1) 3.24(2) .
H(27) C(1) 3.47(3) 3_657
H(27) C(2) 3.44(3) .
H(27) C(3) 3.11(3) .
H(27) C(4) 2.51(3) .
H(27) C(5) 1.90(3) .
H(27) C(6) 3.11(3) .
H(27) H(5) 3.17(2) 2_757
H(27) H(9) 3.20(3) 4_545
H(27) H(16) 3.44(3) 3_657
H(27) H(17) 3.19(2) .
H(27) H(17) 2.88(3) 3_657
H(27) H(20) 3.37(3) .
H(27) H(28) 1.50(4) .
H(28) O(1) 2.01(3) .
H(28) O(3) 3.43(3) 3_657
H(28) N(1) 3.60(3) .
H(28) C(4) 3.19(3) .
H(28) C(5) 1.86(3) .
H(28) C(6) 2.47(3) .
H(28) C(7) 2.49(3) .
H(28) C(16) 3.35(3) 4_545
H(28) C(20) 3.36(3) 4_545
H(28) H(2) 3.11(3) 2_757
H(28) H(5) 2.85(3) 2_757
H(28) H(9) 2.49(3) 4_545
H(28) H(23) 2.72(3) 4_545
H(28) H(26) 3.398 .
H(28) H(27) 1.50(4) .

loop_
_geom_torsion_atom_site_label_1
_geom_torsion_atom_site_label_2
_geom_torsion_atom_site_label_3
_geom_torsion_atom_site_label_4
_geom_torsion
O(3) S(1) N(1) C(1) -41.9(2)
O(3) S(1) N(1) C(4) 173.13(17)
O(3) S(1) C(14) C(15) -154.10(19)
O(3) S(1) C(14) C(19) 26.3(2)
O(4) S(1) N(1) C(1) -171.28(19)
O(4) S(1) N(1) C(4) 43.8(2)
O(4) S(1) C(14) C(15) -23.7(2)
O(4) S(1) C(14) C(19) 156.71(19)
N(1) S(1) C(14) C(15) 91.9(2)
N(1) S(1) C(14) C(19) -87.7(2)
C(14) S(1) N(1) C(1) 72.7(2)
C(14) S(1) N(1) C(4) -72.25(19)
C(7) O(2) C(8) C(9) 68.0(2)
C(7) O(2) C(8) C(10) -174.5(2)
C(7) O(2) C(8) C(11) -57.1(2)
C(8) O(2) C(7) O(1) 3.8(3)
C(8) O(2) C(7) C(6) -174.9(2)
S(1) N(1) C(1) C(2) -156.51(18)
S(1) N(1) C(4) C(3) 155.46(16)
S(1) N(1) C(4) C(5) -82.9(2)
C(1) N(1) C(4) C(3) 8.2(2)
C(1) N(1) C(4) C(5) 129.9(2)
C(4) N(1) C(1) C(2) -8.7(2)
N(1) C(1) C(2) C(3) 5.8(2)
C(1) C(2) C(3) C(4) -0.9(3)
C(1) C(2) C(3) C(12) 175.9(2)
C(2) C(3) C(4) N(1) -4.5(2)
C(2) C(3) C(4) C(5) -125.3(2)
C(2) C(3) C(12) C(13) -5.6(4)
C(4) C(3) C(12) C(13) 170.9(2)
C(12) C(3) C(4) N(1) 178.5(2)
C(12) C(3) C(4) C(5) 57.6(3)
N(1) C(4) C(5) N(2) -34.0(2)
N(1) C(4) C(5) C(6) 149.0(2)
C(3) C(4) C(5) N(2) 80.6(2)
C(3) C(4) C(5) C(6) -96.4(2)
N(2) C(5) C(6) C(7) 2.0(3)
C(4) C(5) C(6) C(7) 178.7(2)
C(5) C(6) C(7) O(1) 7.8(4)
C(5) C(6) C(7) O(2) -173.5(2)
S(1) C(14) C(15) C(16) -178.48(19)
S(1) C(14) C(19) C(18) 179.14(19)
C(15) C(14) C(19) C(18) -0.5(3)
C(19) C(14) C(15) C(16) 1.1(3)
C(14) C(15) C(16) C(17) -0.6(3)
C(15) C(16) C(17) C(18) -0.6(3)
C(15) C(16) C(17) C(20) 178.1(2)
C(16) C(17) C(18) C(19) 1.2(3)
C(20) C(17) C(18) C(19) -177.5(2)
C(17) C(18) C(19) C(14) -0.7(3)
